data_7129028
loop_
_publ_author_name
'Frenette, Brandon L.'
'Oma\~na, Alvaro A'
'Ferguson, Michael J.'
'Zhou, Yuqiao'
'Rivard, Eric'

_publ_section_title
;
 Access to adducts of parent iminoborane isomers, HBNH and
 NBH<sub>2</sub>, using frustrated Lewis pair chelation.
;
_journal_issue 83
_journal_name_full 'Chemical communications (Cambridge, England)'
_journal_page_first 10895
_journal_page_last 10898
_journal_paper_doi 10.1039/d1cc04923b
_journal_volume 57
_journal_year 2021
_chemical_formula_moiety 'C24 H42 B2 N P'
_chemical_formula_sum 'C24 H42 B2 N P'
_chemical_formula_weight 397.17
_chemical_name_common PB(NBH2)
_chemical_properties_physical Air-sensitive,Moisture-sensitive
_space_group_crystal_system monoclinic
_space_group_IT_number 14
_space_group_name_Hall '-P 2yn'
_space_group_name_H-M_alt 'P 1 21/n 1'
_atom_sites_solution_hydrogens mixed
_atom_sites_solution_primary dual
_audit_creation_date 2021-08-03
_audit_creation_method
;
Olex2 1.5
(compiled 2021.07.19 svn.r715e62df for OlexSys, GUI svn.r6383)
;
_audit_update_record
;
2021-09-18 deposited with the CCDC.	2021-09-22 downloaded from the CCDC.
;
_cell_angle_alpha 90
_cell_angle_beta 90.527(2)
_cell_angle_gamma 90
_cell_formula_units_Z 4
_cell_length_a 11.6992(12)
_cell_length_b 9.8865(10)
_cell_length_c 21.0275(19)
_cell_measurement_reflns_used 3016
_cell_measurement_temperature 173.15
_cell_measurement_theta_max 26.49
_cell_measurement_theta_min 2.28
_cell_volume 2432.0(4)
_computing_cell_refinement 'SAINT V8.38A (Bruker, 2018)'
_computing_data_reduction 'SAINT V8.38A (Bruker, 2018)'
_computing_publication_material 'Olex2 1.5 (Dolomanov et al., 2009)'
_computing_structure_refinement 'SHELXL 2018/3 (Sheldrick, 2015)'
_computing_structure_solution 'SHELXT 2018/2 (Sheldrick, 2018)'
_diffrn_ambient_temperature 173.15
_diffrn_measured_fraction_theta_full 0.982
_diffrn_measured_fraction_theta_max 0.956
_diffrn_measurement_device_type 'Bruker APEX-II CCD'
_diffrn_measurement_method '\f and \w scans'
_diffrn_radiation_type MoK\a
_diffrn_radiation_wavelength 0.71073
_diffrn_reflns_av_R_equivalents 0.0399
_diffrn_reflns_av_unetI/netI 0.0496
_diffrn_reflns_Laue_measured_fraction_full 0.982
_diffrn_reflns_Laue_measured_fraction_max 0.956
_diffrn_reflns_limit_h_max 16
_diffrn_reflns_limit_h_min -16
_diffrn_reflns_limit_k_max 4
_diffrn_reflns_limit_k_min -13
_diffrn_reflns_limit_l_max 25
_diffrn_reflns_limit_l_min -26
_diffrn_reflns_number 15541
_diffrn_reflns_point_group_measured_fraction_full 0.982
_diffrn_reflns_point_group_measured_fraction_max 0.956
_diffrn_reflns_theta_full 25.242
_diffrn_reflns_theta_max 29.357
_diffrn_reflns_theta_min 1.937
_diffrn_source_current 30.0
_diffrn_source_power 1.35
_diffrn_source_voltage 45.0
_diffrn_standards_number 0
_exptl_absorpt_coefficient_mu 0.123
_exptl_absorpt_correction_T_max 0.8622
_exptl_absorpt_correction_T_min 0.6965
_exptl_absorpt_correction_type multi-scan
_exptl_absorpt_process_details
'SADABS 2016/2: Krause, L., Herbst-Irmer, R., Sheldrick G.M. & Stalke D.,  J. Appl. Cryst. 48 (2015) 3-10'
_exptl_crystal_colour colourless
_exptl_crystal_colour_primary colourless
_exptl_crystal_density_diffrn 1.085
_exptl_crystal_description fragment
_exptl_crystal_F_000 872
_exptl_crystal_recrystallization_method 'Re-crystallisation from solvent: hexanes at -40C'
_exptl_crystal_size_max 0.381
_exptl_crystal_size_mid 0.232
_exptl_crystal_size_min 0.154
_refine_diff_density_max 0.705
_refine_diff_density_min -0.453
_refine_diff_density_rms 0.064
_refine_ls_extinction_method none
_refine_ls_goodness_of_fit_ref 1.027
_refine_ls_hydrogen_treatment mixed
_refine_ls_matrix_type full
_refine_ls_number_parameters 265
_refine_ls_number_reflns 6374
_refine_ls_number_restraints 0
_refine_ls_restrained_S_all 1.027
_refine_ls_R_factor_all 0.0887
_refine_ls_R_factor_gt 0.0630
_refine_ls_shift/su_max 0.001
_refine_ls_shift/su_mean 0.000
_refine_ls_structure_factor_coef Fsqd
_refine_ls_weighting_details 'w=1/[\s^2^(Fo^2^)+(0.0943P)^2^+0.8630P] where P=(Fo^2^+2Fc^2^)/3'
_refine_ls_weighting_scheme calc
_refine_ls_wR_factor_gt 0.1632
_refine_ls_wR_factor_ref 0.1809
_reflns_Friedel_coverage 0.000
_reflns_number_gt 4547
_reflns_number_total 6374
_reflns_threshold_expression 'I > 2\s(I)'
_cod_data_source_file d1cc04923b2.cif
_cod_data_source_block PB(NBH2)
_cod_depositor_comments 'Adding full bibliography for 7129027--7129035.cif.'
_cod_database_code 7129028
_shelx_shelxl_version_number 2018/3
_shelx_space_group_comment
;
The symmetry employed for this shelxl refinement is uniquely defined
by the following loop, which should always be used as a source of
symmetry information in preference to the above space-group names.
They are only intended as comments.
;
_shelx_estimated_absorpt_t_max 0.981
_shelx_estimated_absorpt_t_min 0.955
_olex2_refinement_description
;
1. Fixed Uiso
 At 1.2 times of:
  All C(H) groups, All C(H,H) groups
 At 1.5 times of:
  All C(H,H,H) groups
2.a Ternary CH refined with riding coordinates:
 C19(H19), C13(H13), C10(H10), C7(H7)
2.b Secondary CH2 refined with riding coordinates:
 C20(H20A,H20B), C14(H14A,H14B), C24(H24A,H24B), C21(H21A,H21B), C18(H18A,
 H18B), C23(H23A,H23B), C22(H22A,H22B), C15(H15A,H15B), C16(H16A,H16B),
 C17(H17A,H17B)
2.c Aromatic/amide H refined with riding coordinates:
 C3(H3), C4(H4), C6(H6), C5(H5)
2.d Idealised Me refined as rotating group:
 C11(H11A,H11B,H11C), C12(H12A,H12B,H12C), C8(H8A,H8B,H8C), C9(H9A,H9B,H9C)
;
_olex2_date_sample_data_collection 2021-07-23
_olex2_date_sample_submission 2021-07-22
_olex2_submission_original_sample_id riv21a0
_olex2_submission_special_instructions 'No special instructions were received'

loop_
_space_group_symop_operation_xyz
'x, y, z'
'-x+1/2, y+1/2, -z+1/2'
'-x, -y, -z'
'x-1/2, -y-1/2, z-1/2'

loop_
_atom_site_label
_atom_site_type_symbol
_atom_site_fract_x
_atom_site_fract_y
_atom_site_fract_z
_atom_site_U_iso_or_equiv
_atom_site_adp_type
_atom_site_occupancy
_atom_site_site_symmetry_order
_atom_site_calc_flag
_atom_site_refinement_flags_posn
_atom_site_refinement_flags_adp
_atom_site_refinement_flags_occupancy
_atom_site_disorder_assembly
_atom_site_disorder_group
P1 P 0.51063(4) 0.69520(5) 0.24034(2) 0.02491(14) Uani 1 1 d . . . . .
N1 N 0.47674(13) 0.78298(15) 0.30441(7) 0.0254(3) Uani 1 1 d . . . . .
C2 C 0.48945(14) 0.53822(18) 0.33925(9) 0.0240(4) Uani 1 1 d . . . . .
C1 C 0.50416(16) 0.52978(19) 0.27318(9) 0.0278(4) Uani 1 1 d . . . . .
C19 C 0.58538(15) 0.72298(19) 0.41696(9) 0.0264(4) Uani 1 1 d . . . . .
H19 H 0.584991 0.650141 0.449951 0.032 Uiso 1 1 calc R U . . .
C3 C 0.48938(16) 0.4142(2) 0.37190(10) 0.0303(4) Uani 1 1 d . . . . .
H3 H 0.482917 0.414229 0.416906 0.036 Uiso 1 1 calc R U . . .
C13 C 0.35284(16) 0.7139(2) 0.40506(9) 0.0294(4) Uani 1 1 d . . . . .
H13 H 0.350320 0.812391 0.415876 0.035 Uiso 1 1 calc R U . . .
C10 C 0.65677(17) 0.7312(2) 0.21477(10) 0.0332(4) Uani 1 1 d . . . . .
H10 H 0.707518 0.704592 0.251197 0.040 Uiso 1 1 calc R U . . .
C4 C 0.49848(19) 0.2920(2) 0.34026(12) 0.0396(5) Uani 1 1 d . . . . .
H4 H 0.497139 0.210038 0.363794 0.047 Uiso 1 1 calc R U . . .
C6 C 0.5132(2) 0.4065(2) 0.24068(11) 0.0390(5) Uani 1 1 d . . . . .
H6 H 0.521671 0.405055 0.195796 0.047 Uiso 1 1 calc R U . . .
C20 C 0.70301(17) 0.7138(2) 0.38604(11) 0.0369(5) Uani 1 1 d . . . . .
H20A H 0.709462 0.785854 0.353557 0.044 Uiso 1 1 calc R U . . .
H20B H 0.709700 0.625625 0.364109 0.044 Uiso 1 1 calc R U . . .
C14 C 0.34074(18) 0.6382(3) 0.46788(10) 0.0419(5) Uani 1 1 d . . . . .
H14A H 0.408323 0.657490 0.495080 0.050 Uiso 1 1 calc R U . . .
H14B H 0.339400 0.539789 0.459298 0.050 Uiso 1 1 calc R U . . .
C7 C 0.4139(2) 0.7010(3) 0.17168(11) 0.0430(5) Uani 1 1 d . . . . .
H7 H 0.436933 0.622445 0.144743 0.052 Uiso 1 1 calc R U . . .
C24 C 0.5793(2) 0.8564(2) 0.45440(12) 0.0448(6) Uani 1 1 d . . . . .
H24A H 0.582231 0.933196 0.424224 0.054 Uiso 1 1 calc R U . . .
H24B H 0.505334 0.860959 0.476823 0.054 Uiso 1 1 calc R U . . .
C21 C 0.80202(19) 0.7282(3) 0.43406(12) 0.0482(6) Uani 1 1 d . . . . .
H21A H 0.801340 0.650386 0.463690 0.058 Uiso 1 1 calc R U . . .
H21B H 0.875522 0.726907 0.411111 0.058 Uiso 1 1 calc R U . . .
C5 C 0.5095(2) 0.2876(2) 0.27470(13) 0.0462(6) Uani 1 1 d . . . . .
H5 H 0.514552 0.203061 0.253402 0.055 Uiso 1 1 calc R U . . .
B1 B 0.47570(17) 0.6889(2) 0.36970(10) 0.0239(4) Uani 1 1 d . . . . .
C18 C 0.24610(17) 0.6859(3) 0.36475(11) 0.0449(6) Uani 1 1 d . . . . .
H18A H 0.244556 0.588875 0.353039 0.054 Uiso 1 1 calc R U . . .
H18B H 0.250140 0.739138 0.324967 0.054 Uiso 1 1 calc R U . . .
C23 C 0.6767(2) 0.8706(3) 0.50290(12) 0.0509(6) Uani 1 1 d . . . . .
H23A H 0.670845 0.959441 0.524305 0.061 Uiso 1 1 calc R U . . .
H23B H 0.669285 0.799302 0.535686 0.061 Uiso 1 1 calc R U . . .
C22 C 0.7928(2) 0.8587(3) 0.47171(13) 0.0511(6) Uani 1 1 d . . . . .
H22A H 0.804429 0.936724 0.442949 0.061 Uiso 1 1 calc R U . . .
H22B H 0.853443 0.861096 0.504825 0.061 Uiso 1 1 calc R U . . .
C15 C 0.2324(2) 0.6772(3) 0.50393(11) 0.0480(6) Uani 1 1 d . . . . .
H15A H 0.228003 0.623916 0.543683 0.058 Uiso 1 1 calc R U . . .
H15B H 0.235900 0.774209 0.515550 0.058 Uiso 1 1 calc R U . . .
C11 C 0.6924(2) 0.6420(3) 0.15881(12) 0.0473(6) Uani 1 1 d . . . . .
H11A H 0.681287 0.546656 0.169913 0.071 Uiso 1 1 calc R U . . .
H11B H 0.773127 0.657953 0.149330 0.071 Uiso 1 1 calc R U . . .
H11C H 0.645539 0.664306 0.121389 0.071 Uiso 1 1 calc R U . . .
C16 C 0.1264(2) 0.6514(3) 0.46371(12) 0.0560(7) Uani 1 1 d . . . . .
H16A H 0.058285 0.684934 0.486401 0.067 Uiso 1 1 calc R U . . .
H16B H 0.117135 0.552854 0.457088 0.067 Uiso 1 1 calc R U . . .
C12 C 0.6807(2) 0.8811(2) 0.20275(13) 0.0477(6) Uani 1 1 d . . . . .
H12A H 0.633270 0.912815 0.167085 0.072 Uiso 1 1 calc R U . . .
H12B H 0.761564 0.893254 0.192500 0.072 Uiso 1 1 calc R U . . .
H12C H 0.662466 0.933315 0.240960 0.072 Uiso 1 1 calc R U . . .
C17 C 0.1347(2) 0.7216(4) 0.39962(13) 0.0683(10) Uani 1 1 d . . . . .
H17A H 0.131202 0.820741 0.406031 0.082 Uiso 1 1 calc R U . . .
H17B H 0.068499 0.695050 0.372771 0.082 Uiso 1 1 calc R U . . .
B2 B 0.4451(2) 0.9189(3) 0.30046(14) 0.0387(6) Uani 1 1 d . . . . .
C8 C 0.4207(3) 0.8216(3) 0.12820(14) 0.0669(8) Uani 1 1 d . . . . .
H8A H 0.400396 0.903530 0.151756 0.100 Uiso 1 1 calc R U . . .
H8B H 0.367375 0.809490 0.092428 0.100 Uiso 1 1 calc R U . . .
H8C H 0.498682 0.830206 0.112089 0.100 Uiso 1 1 calc R U . . .
C9 C 0.2923(2) 0.6704(5) 0.19107(14) 0.0856(13) Uani 1 1 d . . . . .
H9A H 0.291552 0.589978 0.218337 0.128 Uiso 1 1 calc R U . . .
H9B H 0.245477 0.653647 0.152994 0.128 Uiso 1 1 calc R U . . .
H9C H 0.261161 0.747602 0.214432 0.128 Uiso 1 1 calc R U . . .
H2A H 0.421(2) 0.974(2) 0.3454(12) 0.046(7) Uiso 1 1 d . . . . .
H2B H 0.443(2) 0.968(3) 0.2522(12) 0.054(7) Uiso 1 1 d . . . . .

loop_
_atom_site_aniso_label
_atom_site_aniso_U_11
_atom_site_aniso_U_22
_atom_site_aniso_U_33
_atom_site_aniso_U_23
_atom_site_aniso_U_13
_atom_site_aniso_U_12
P1 0.0215(2) 0.0316(3) 0.0217(3) 0.00107(19) 0.00124(17) -0.00205(18)
N1 0.0227(7) 0.0285(8) 0.0251(8) 0.0005(6) 0.0012(6) 0.0017(6)
C2 0.0173(8) 0.0282(9) 0.0265(10) 0.0007(7) -0.0007(6) -0.0011(6)
C1 0.0268(9) 0.0291(9) 0.0274(10) -0.0015(7) -0.0004(7) -0.0038(7)
C19 0.0232(9) 0.0308(9) 0.0252(10) -0.0015(7) -0.0023(7) 0.0013(7)
C3 0.0263(9) 0.0323(10) 0.0323(11) 0.0046(8) 0.0000(8) -0.0017(7)
C13 0.0226(9) 0.0404(11) 0.0252(10) 0.0018(8) 0.0027(7) 0.0040(7)
C10 0.0261(9) 0.0408(11) 0.0329(11) 0.0004(9) 0.0074(8) -0.0016(8)
C4 0.0379(11) 0.0293(10) 0.0515(14) 0.0053(10) 0.0018(10) -0.0049(8)
C6 0.0462(13) 0.0364(11) 0.0344(12) -0.0087(9) 0.0033(9) -0.0073(9)
C20 0.0223(9) 0.0524(13) 0.0361(12) -0.0062(10) -0.0004(8) 0.0005(8)
C14 0.0294(11) 0.0676(15) 0.0287(12) 0.0090(11) 0.0040(8) 0.0068(10)
C7 0.0349(11) 0.0648(15) 0.0293(12) 0.0047(11) -0.0043(9) -0.0045(10)
C24 0.0401(12) 0.0463(13) 0.0478(14) -0.0181(11) -0.0096(10) 0.0055(10)
C21 0.0232(10) 0.0714(17) 0.0499(15) -0.0038(13) -0.0073(9) -0.0008(10)
C5 0.0518(14) 0.0280(11) 0.0590(16) -0.0108(10) 0.0022(12) -0.0074(9)
B1 0.0203(9) 0.0291(10) 0.0223(11) 0.0013(8) 0.0008(7) 0.0017(7)
C18 0.0192(9) 0.0869(18) 0.0286(12) 0.0107(11) 0.0044(8) 0.0012(10)
C23 0.0524(15) 0.0542(15) 0.0459(14) -0.0177(12) -0.0120(11) -0.0046(11)
C22 0.0432(13) 0.0602(16) 0.0497(15) 0.0062(13) -0.0148(11) -0.0197(11)
C15 0.0433(13) 0.0729(17) 0.0281(12) 0.0043(11) 0.0122(9) 0.0039(11)
C11 0.0413(13) 0.0539(14) 0.0470(14) -0.0032(12) 0.0209(11) 0.0015(10)
C16 0.0290(11) 0.097(2) 0.0424(14) 0.0114(14) 0.0143(10) 0.0061(12)
C12 0.0362(12) 0.0441(13) 0.0632(16) 0.0015(12) 0.0168(11) -0.0122(9)
C17 0.0237(11) 0.136(3) 0.0456(16) 0.0289(17) 0.0101(10) 0.0176(14)
B2 0.0376(13) 0.0365(12) 0.0420(15) 0.0039(11) 0.0030(10) 0.0061(10)
C8 0.079(2) 0.0715(19) 0.0502(17) 0.0132(15) -0.0200(15) 0.0030(16)
C9 0.0305(13) 0.184(4) 0.0421(16) 0.022(2) -0.0112(11) -0.0232(18)

loop_
_atom_type_symbol
_atom_type_description
_atom_type_scat_dispersion_real
_atom_type_scat_dispersion_imag
_atom_type_scat_source
C C 0.0033 0.0016 'International Tables Vol C Tables 4.2.6.8 and 6.1.1.4'
H H 0.0000 0.0000 'International Tables Vol C Tables 4.2.6.8 and 6.1.1.4'
B B 0.0013 0.0007 'International Tables Vol C Tables 4.2.6.8 and 6.1.1.4'
N N 0.0061 0.0033 'International Tables Vol C Tables 4.2.6.8 and 6.1.1.4'
P P 0.1023 0.0942 'International Tables Vol C Tables 4.2.6.8 and 6.1.1.4'

loop_
_exptl_crystal_face_index_h
_exptl_crystal_face_index_k
_exptl_crystal_face_index_l
_exptl_crystal_face_perp_dist
1.00 0.00 1.00 0.0990
-1.00 0.00 -1.00 0.1200
-1.00 0.00 0.00 0.1510
1.00 0.00 0.00 0.1390
1.00 0.00 -1.00 0.1610
1.00 1.00 1.00 0.0790
1.00 1.00 0.00 0.0880
1.00 1.00 -1.00 0.1080
-1.00 -1.00 1.00 0.0900
0.00 -1.00 0.00 0.0770
0.00 1.00 0.00 0.0770
0.00 -1.00 1.00 0.0550
0.00 1.00 -1.00 0.1000
1.00 -1.00 1.00 0.0970
-1.00 1.00 -1.00 0.1090
0.00 0.00 -1.00 0.2070
0.00 0.00 1.00 0.1270
-1.00 0.00 -2.00 0.1160
-2.00 0.00 1.00 0.1670
-2.00 -1.00 -2.00 0.1030
-2.00 -1.00 0.00 0.1080
-2.00 -2.00 -1.00 0.0830
-2.00 -1.00 1.00 0.1170
-1.00 -2.00 1.00 0.0500
0.00 -2.00 1.00 0.0440
0.00 -1.00 2.00 0.0780
0.00 1.00 2.00 0.1040

loop_
_geom_angle_atom_site_label_1
_geom_angle_atom_site_label_2
_geom_angle_atom_site_label_3
_geom_angle
_geom_angle_site_symmetry_1
_geom_angle_site_symmetry_3
_geom_angle_publ_flag
N1 P1 C1 98.92(9) . . ?
N1 P1 C10 111.63(9) . . ?
N1 P1 C7 118.41(10) . . ?
C1 P1 C10 109.63(9) . . ?
C1 P1 C7 107.93(10) . . ?
C7 P1 C10 109.56(10) . . ?
P1 N1 B1 112.56(12) . . ?
B2 N1 P1 121.47(16) . . ?
B2 N1 B1 125.81(18) . . ?
C1 C2 C3 115.61(17) . . ?
C1 C2 B1 117.16(16) . . ?
C3 C2 B1 127.22(17) . . ?
C2 C1 P1 109.63(14) . . ?
C6 C1 P1 127.37(16) . . ?
C6 C1 C2 123.00(18) . . ?
C20 C19 H19 105.2 . . ?
C20 C19 C24 108.32(17) . . ?
C20 C19 B1 115.43(16) . . ?
C24 C19 H19 105.2 . . ?
C24 C19 B1 116.34(15) . . ?
B1 C19 H19 105.2 . . ?
C2 C3 H3 119.1 . . ?
C4 C3 C2 121.75(19) . . ?
C4 C3 H3 119.1 . . ?
C14 C13 H13 106.1 . . ?
C14 C13 B1 113.97(16) . . ?
C14 C13 C18 108.01(17) . . ?
B1 C13 H13 106.1 . . ?
C18 C13 H13 106.1 . . ?
C18 C13 B1 115.81(16) . . ?
P1 C10 H10 105.9 . . ?
C11 C10 P1 112.03(15) . . ?
C11 C10 H10 105.9 . . ?
C12 C10 P1 114.15(15) . . ?
C12 C10 H10 105.9 . . ?
C12 C10 C11 112.31(19) . . ?
C3 C4 H4 119.5 . . ?
C3 C4 C5 121.0(2) . . ?
C5 C4 H4 119.5 . . ?
C1 C6 H6 120.5 . . ?
C5 C6 C1 119.1(2) . . ?
C5 C6 H6 120.5 . . ?
C19 C20 H20A 109.0 . . ?
C19 C20 H20B 109.0 . . ?
C19 C20 C21 113.01(18) . . ?
H20A C20 H20B 107.8 . . ?
C21 C20 H20A 109.0 . . ?
C21 C20 H20B 109.0 . . ?
C13 C14 H14A 109.0 . . ?
C13 C14 H14B 109.0 . . ?
C13 C14 C15 112.86(18) . . ?
H14A C14 H14B 107.8 . . ?
C15 C14 H14A 109.0 . . ?
C15 C14 H14B 109.0 . . ?
P1 C7 H7 104.8 . . ?
C8 C7 P1 118.02(19) . . ?
C8 C7 H7 104.8 . . ?
C8 C7 C9 112.1(2) . . ?
C9 C7 P1 110.94(17) . . ?
C9 C7 H7 104.8 . . ?
C19 C24 H24A 109.1 . . ?
C19 C24 H24B 109.1 . . ?
H24A C24 H24B 107.8 . . ?
C23 C24 C19 112.45(19) . . ?
C23 C24 H24A 109.1 . . ?
C23 C24 H24B 109.1 . . ?
C20 C21 H21A 109.4 . . ?
C20 C21 H21B 109.4 . . ?
H21A C21 H21B 108.0 . . ?
C22 C21 C20 111.4(2) . . ?
C22 C21 H21A 109.4 . . ?
C22 C21 H21B 109.4 . . ?
C4 C5 H5 120.2 . . ?
C6 C5 C4 119.5(2) . . ?
C6 C5 H5 120.2 . . ?
C2 B1 N1 100.71(14) . . ?
C2 B1 C19 110.13(14) . . ?
C2 B1 C13 113.92(15) . . ?
C19 B1 N1 111.85(15) . . ?
C13 B1 N1 107.64(14) . . ?
C13 B1 C19 112.04(15) . . ?
C13 C18 H18A 109.1 . . ?
C13 C18 H18B 109.1 . . ?
C13 C18 C17 112.6(2) . . ?
H18A C18 H18B 107.8 . . ?
C17 C18 H18A 109.1 . . ?
C17 C18 H18B 109.1 . . ?
C24 C23 H23A 109.3 . . ?
C24 C23 H23B 109.3 . . ?
H23A C23 H23B 107.9 . . ?
C22 C23 C24 111.7(2) . . ?
C22 C23 H23A 109.3 . . ?
C22 C23 H23B 109.3 . . ?
C21 C22 C23 111.03(19) . . ?
C21 C22 H22A 109.4 . . ?
C21 C22 H22B 109.4 . . ?
C23 C22 H22A 109.4 . . ?
C23 C22 H22B 109.4 . . ?
H22A C22 H22B 108.0 . . ?
C14 C15 H15A 109.4 . . ?
C14 C15 H15B 109.4 . . ?
H15A C15 H15B 108.0 . . ?
C16 C15 C14 111.0(2) . . ?
C16 C15 H15A 109.4 . . ?
C16 C15 H15B 109.4 . . ?
C10 C11 H11A 109.5 . . ?
C10 C11 H11B 109.5 . . ?
C10 C11 H11C 109.5 . . ?
H11A C11 H11B 109.5 . . ?
H11A C11 H11C 109.5 . . ?
H11B C11 H11C 109.5 . . ?
C15 C16 H16A 109.4 . . ?
C15 C16 H16B 109.4 . . ?
C15 C16 C17 111.0(2) . . ?
H16A C16 H16B 108.0 . . ?
C17 C16 H16A 109.4 . . ?
C17 C16 H16B 109.4 . . ?
C10 C12 H12A 109.5 . . ?
C10 C12 H12B 109.5 . . ?
C10 C12 H12C 109.5 . . ?
H12A C12 H12B 109.5 . . ?
H12A C12 H12C 109.5 . . ?
H12B C12 H12C 109.5 . . ?
C18 C17 H17A 109.2 . . ?
C18 C17 H17B 109.2 . . ?
C16 C17 C18 112.2(2) . . ?
C16 C17 H17A 109.2 . . ?
C16 C17 H17B 109.2 . . ?
H17A C17 H17B 107.9 . . ?
N1 B2 H2A 118.9(13) . . ?
N1 B2 H2B 118.1(13) . . ?
H2A B2 H2B 123.0(18) . . ?
C7 C8 H8A 109.5 . . ?
C7 C8 H8B 109.5 . . ?
C7 C8 H8C 109.5 . . ?
H8A C8 H8B 109.5 . . ?
H8A C8 H8C 109.5 . . ?
H8B C8 H8C 109.5 . . ?
C7 C9 H9A 109.5 . . ?
C7 C9 H9B 109.5 . . ?
C7 C9 H9C 109.5 . . ?
H9A C9 H9B 109.5 . . ?
H9A C9 H9C 109.5 . . ?
H9B C9 H9C 109.5 . . ?

loop_
_geom_bond_atom_site_label_1
_geom_bond_atom_site_label_2
_geom_bond_distance
_geom_bond_site_symmetry_2
_geom_bond_publ_flag
P1 N1 1.6538(16) . ?
P1 C1 1.777(2) . ?
P1 C10 1.832(2) . ?
P1 C7 1.827(2) . ?
N1 B1 1.659(3) . ?
N1 B2 1.396(3) . ?
C2 C1 1.404(3) . ?
C2 C3 1.405(3) . ?
C2 B1 1.630(3) . ?
C1 C6 1.402(3) . ?
C19 H19 1.0000 . ?
C19 C20 1.530(3) . ?
C19 C24 1.538(3) . ?
C19 B1 1.650(3) . ?
C3 H3 0.9500 . ?
C3 C4 1.383(3) . ?
C13 H13 1.0000 . ?
C13 C14 1.526(3) . ?
C13 B1 1.643(3) . ?
C13 C18 1.528(3) . ?
C10 H10 1.0000 . ?
C10 C11 1.531(3) . ?
C10 C12 1.530(3) . ?
C4 H4 0.9500 . ?
C4 C5 1.386(4) . ?
C6 H6 0.9500 . ?
C6 C5 1.378(3) . ?
C20 H20A 0.9900 . ?
C20 H20B 0.9900 . ?
C20 C21 1.536(3) . ?
C14 H14A 0.9900 . ?
C14 H14B 0.9900 . ?
C14 C15 1.532(3) . ?
C7 H7 1.0000 . ?
C7 C8 1.505(4) . ?
C7 C9 1.515(3) . ?
C24 H24A 0.9900 . ?
C24 H24B 0.9900 . ?
C24 C23 1.529(3) . ?
C21 H21A 0.9900 . ?
C21 H21B 0.9900 . ?
C21 C22 1.518(4) . ?
C5 H5 0.9500 . ?
C18 H18A 0.9900 . ?
C18 H18B 0.9900 . ?
C18 C17 1.542(3) . ?
C23 H23A 0.9900 . ?
C23 H23B 0.9900 . ?
C23 C22 1.518(4) . ?
C22 H22A 0.9900 . ?
C22 H22B 0.9900 . ?
C15 H15A 0.9900 . ?
C15 H15B 0.9900 . ?
C15 C16 1.516(4) . ?
C11 H11A 0.9800 . ?
C11 H11B 0.9800 . ?
C11 H11C 0.9800 . ?
C16 H16A 0.9900 . ?
C16 H16B 0.9900 . ?
C16 C17 1.520(4) . ?
C12 H12A 0.9800 . ?
C12 H12B 0.9800 . ?
C12 H12C 0.9800 . ?
C17 H17A 0.9900 . ?
C17 H17B 0.9900 . ?
B2 H2A 1.13(3) . ?
B2 H2B 1.13(3) . ?
C8 H8A 0.9800 . ?
C8 H8B 0.9800 . ?
C8 H8C 0.9800 . ?
C9 H9A 0.9800 . ?
C9 H9B 0.9800 . ?
C9 H9C 0.9800 . ?

loop_
_geom_torsion_atom_site_label_1
_geom_torsion_atom_site_label_2
_geom_torsion_atom_site_label_3
_geom_torsion_atom_site_label_4
_geom_torsion
_geom_torsion_site_symmetry_1
_geom_torsion_site_symmetry_2
_geom_torsion_site_symmetry_3
_geom_torsion_site_symmetry_4
_geom_torsion_publ_flag
P1 N1 B1 C2 -9.02(15) . . . . ?
P1 N1 B1 C19 107.93(15) . . . . ?
P1 N1 B1 C13 -128.57(13) . . . . ?
P1 C1 C6 C5 178.05(18) . . . . ?
N1 P1 C1 C2 -7.85(15) . . . . ?
N1 P1 C1 C6 172.86(18) . . . . ?
N1 P1 C10 C11 175.33(15) . . . . ?
N1 P1 C10 C12 -55.6(2) . . . . ?
N1 P1 C7 C8 80.4(2) . . . . ?
N1 P1 C7 C9 -51.0(3) . . . . ?
C2 C1 C6 C5 -1.2(3) . . . . ?
C2 C3 C4 C5 0.8(3) . . . . ?
C1 P1 N1 B1 10.19(13) . . . . ?
C1 P1 N1 B2 -165.48(17) . . . . ?
C1 P1 C10 C11 66.76(18) . . . . ?
C1 P1 C10 C12 -164.18(17) . . . . ?
C1 P1 C7 C8 -168.5(2) . . . . ?
C1 P1 C7 C9 60.1(3) . . . . ?
C1 C2 C3 C4 -2.6(3) . . . . ?
C1 C2 B1 N1 3.5(2) . . . . ?
C1 C2 B1 C19 -114.70(18) . . . . ?
C1 C2 B1 C13 118.44(18) . . . . ?
C1 C6 C5 C4 -0.8(3) . . . . ?
C19 C20 C21 C22 -55.7(3) . . . . ?
C19 C24 C23 C22 56.5(3) . . . . ?
C3 C2 C1 P1 -176.56(13) . . . . ?
C3 C2 C1 C6 2.8(3) . . . . ?
C3 C2 B1 N1 -177.14(16) . . . . ?
C3 C2 B1 C19 64.6(2) . . . . ?
C3 C2 B1 C13 -62.2(2) . . . . ?
C3 C4 C5 C6 1.0(4) . . . . ?
C13 C14 C15 C16 57.9(3) . . . . ?
C13 C18 C17 C16 -54.6(4) . . . . ?
C10 P1 N1 B1 -105.16(13) . . . . ?
C10 P1 N1 B2 79.17(19) . . . . ?
C10 P1 C1 C2 109.03(15) . . . . ?
C10 P1 C1 C6 -70.3(2) . . . . ?
C10 P1 C7 C8 -49.2(2) . . . . ?
C10 P1 C7 C9 179.5(2) . . . . ?
C20 C19 C24 C23 -55.3(3) . . . . ?
C20 C19 B1 N1 -54.1(2) . . . . ?
C20 C19 B1 C2 57.1(2) . . . . ?
C20 C19 B1 C13 -175.04(17) . . . . ?
C20 C21 C22 C23 53.9(3) . . . . ?
C14 C13 B1 N1 -177.57(17) . . . . ?
C14 C13 B1 C2 71.7(2) . . . . ?
C14 C13 B1 C19 -54.2(2) . . . . ?
C14 C13 C18 C17 55.0(3) . . . . ?
C14 C15 C16 C17 -54.0(3) . . . . ?
C7 P1 N1 B1 126.24(13) . . . . ?
C7 P1 N1 B2 -49.4(2) . . . . ?
C7 P1 C1 C2 -131.69(14) . . . . ?
C7 P1 C1 C6 49.0(2) . . . . ?
C7 P1 C10 C11 -51.5(2) . . . . ?
C7 P1 C10 C12 77.5(2) . . . . ?
C24 C19 C20 C21 55.1(2) . . . . ?
C24 C19 B1 N1 74.5(2) . . . . ?
C24 C19 B1 C2 -174.35(18) . . . . ?
C24 C19 B1 C13 -46.4(2) . . . . ?
C24 C23 C22 C21 -54.7(3) . . . . ?
B1 C2 C1 P1 2.9(2) . . . . ?
B1 C2 C1 C6 -177.80(17) . . . . ?
B1 C2 C3 C4 178.06(18) . . . . ?
B1 C19 C20 C21 -172.47(18) . . . . ?
B1 C19 C24 C23 172.7(2) . . . . ?
B1 C13 C14 C15 172.66(19) . . . . ?
B1 C13 C18 C17 -175.8(2) . . . . ?
C18 C13 C14 C15 -57.1(3) . . . . ?
C18 C13 B1 N1 56.2(2) . . . . ?
C18 C13 B1 C2 -54.5(2) . . . . ?
C18 C13 B1 C19 179.60(18) . . . . ?
C15 C16 C17 C18 52.8(4) . . . . ?
B2 N1 B1 C2 166.42(19) . . . . ?
B2 N1 B1 C19 -76.6(2) . . . . ?
B2 N1 B1 C13 46.9(2) . . . . ?
